data_7134953
loop_
_publ_author_name
'Takahashi, Shintaro'
'Ishii, Akihiko'
'Nakata, Norio'

_publ_section_title
;
 Iminophosphonamido stannylenes enable quantitative CO<sub>2</sub>
 conversion to isocyanates.
;
_journal_issue 79
_journal_name_full 'Chemical communications (Cambridge, England)'
_journal_page_first 15389
_journal_page_last 15392
_journal_paper_doi 10.1039/d5cc04149j
_journal_volume 61
_journal_year 2025
_chemical_formula_moiety 'C29 H42 N3 P Si Sn'
_chemical_formula_sum 'C29 H42 N3 P Si Sn'
_chemical_formula_weight 610.40
_space_group_crystal_system orthorhombic
_space_group_IT_number 18
_space_group_name_Hall 'P 2 2ab'
_space_group_name_H-M_alt 'P 21 21 2'
_atom_sites_solution_hydrogens geom
_audit_creation_method SHELXL-2018/1
_audit_update_record
;
2025-07-17 deposited with the CCDC.	2025-09-05 downloaded from the CCDC.
;
_cell_angle_alpha 90
_cell_angle_beta 90
_cell_angle_gamma 90
_cell_formula_units_Z 4
_cell_length_a 16.5953(7)
_cell_length_b 17.4977(7)
_cell_length_c 10.4421(4)
_cell_measurement_reflns_used 9360
_cell_measurement_temperature 100(2)
_cell_measurement_theta_max 28.28
_cell_measurement_theta_min 2.33
_cell_volume 3032.2(2)
_computing_cell_refinement 'Bruker SAINT'
_computing_data_collection 'Bruker SMART'
_computing_data_reduction 'Bruker SAINT'
_computing_molecular_graphics 'Yadokari-XG 2009 (Wakita Nemoto et al., 2009)'
_computing_publication_material 'Yadokari-XG 2009 (Wakita Nemoto et al., 2009)'
_computing_structure_refinement 'SHELXL-2018/1 (Sheldrick, 2018)'
_computing_structure_solution 'SHELXL-2018/1 (Sheldrick, 2018)'
_diffrn_ambient_temperature 100(2)
_diffrn_detector_area_resol_mean 8.333
_diffrn_measured_fraction_theta_full 1.000
_diffrn_measured_fraction_theta_max 1.000
_diffrn_measurement_device_type 'CCD area detector'
_diffrn_measurement_method 'phi and omega scans'
_diffrn_radiation_type MoK\a
_diffrn_radiation_wavelength 0.71073
_diffrn_reflns_av_R_equivalents 0.0213
_diffrn_reflns_av_unetI/netI 0.0221
_diffrn_reflns_Laue_measured_fraction_full 1.000
_diffrn_reflns_Laue_measured_fraction_max 1.000
_diffrn_reflns_limit_h_max 19
_diffrn_reflns_limit_h_min -20
_diffrn_reflns_limit_k_max 21
_diffrn_reflns_limit_k_min -21
_diffrn_reflns_limit_l_max 12
_diffrn_reflns_limit_l_min -12
_diffrn_reflns_number 18906
_diffrn_reflns_point_group_measured_fraction_full 1.000
_diffrn_reflns_point_group_measured_fraction_max 1.000
_diffrn_reflns_theta_full 25.242
_diffrn_reflns_theta_max 25.999
_diffrn_reflns_theta_min 1.691
_diffrn_source 'fine-focus sealed tube'
_exptl_absorpt_coefficient_mu 0.956
_exptl_absorpt_correction_T_max 0.7624
_exptl_absorpt_correction_T_min 0.5625
_exptl_absorpt_correction_type numerical
_exptl_absorpt_process_details 'SADABS (Sheldrick, 1997)'
_exptl_crystal_colour yellow
_exptl_crystal_density_diffrn 1.337
_exptl_crystal_density_meas ?
_exptl_crystal_density_method 'not measured'
_exptl_crystal_description prism
_exptl_crystal_F_000 1264
_exptl_crystal_size_max 0.680
_exptl_crystal_size_mid 0.550
_exptl_crystal_size_min 0.300
_refine_diff_density_max 0.869
_refine_diff_density_min -0.607
_refine_diff_density_rms 0.054
_refine_ls_abs_structure_details
;
 Flack x determined using 2538 quotients [(I+)-(I-)]/[(I+)+(I-)]
 (Parsons, Flack and Wagner, Acta Cryst. B69 (2013) 249-259).
;
_refine_ls_abs_structure_Flack -0.016(5)
_refine_ls_extinction_method none
_refine_ls_goodness_of_fit_ref 1.053
_refine_ls_hydrogen_treatment constr
_refine_ls_matrix_type full
_refine_ls_number_parameters 325
_refine_ls_number_reflns 5965
_refine_ls_number_restraints 0
_refine_ls_restrained_S_all 1.053
_refine_ls_R_factor_all 0.0202
_refine_ls_R_factor_gt 0.0197
_refine_ls_shift/su_max 0.003
_refine_ls_shift/su_mean 0.000
_refine_ls_structure_factor_coef Fsqd
_refine_ls_weighting_details 'w=1/[\s^2^(Fo^2^)+(0.0312P)^2^+0.6056P] where P=(Fo^2^+2Fc^2^)/3'
_refine_ls_weighting_scheme calc
_refine_ls_wR_factor_gt 0.0502
_refine_ls_wR_factor_ref 0.0505
_reflns_Friedel_coverage 0.776
_reflns_Friedel_fraction_full 0.999
_reflns_Friedel_fraction_max 0.999
_reflns_number_gt 5863
_reflns_number_total 5965
_reflns_threshold_expression 'I > 2\s(I)'
_cod_data_source_file d5cc04149j2.cif
_cod_data_source_block 465
_cod_depositor_comments
;
The following automatic conversions were performed:

data item '_exptl_crystal_density_meas' value 'not measured' was
changed to '?' -- the value is perceived as not measured.

Automatic conversion script
Id: cif_fix_values 8170 2020-07-09 18:12:32Z antanas 

 Adding full bibliography for 7134952--7134956.cif.
;
_cod_database_code 7134953
_shelx_shelxl_version_number 2018/1
_shelx_space_group_comment
;
The symmetry employed for this shelxl refinement is uniquely defined
by the following loop, which should always be used as a source of
symmetry information in preference to the above space-group names.
They are only intended as comments.
;
_shelx_estimated_absorpt_t_min 0.562
_shelx_estimated_absorpt_t_max 0.762

loop_
_space_group_symop_operation_xyz
'x, y, z'
'-x, -y, z'
'x+1/2, -y+1/2, -z'
'-x+1/2, y+1/2, -z'

loop_
_atom_site_label
_atom_site_type_symbol
_atom_site_fract_x
_atom_site_fract_y
_atom_site_fract_z
_atom_site_U_iso_or_equiv
_atom_site_adp_type
_atom_site_occupancy
_atom_site_site_symmetry_order
_atom_site_calc_flag
_atom_site_refinement_flags_posn
_atom_site_refinement_flags_adp
_atom_site_refinement_flags_occupancy
_atom_site_disorder_assembly
_atom_site_disorder_group
Sn1 Sn 0.60884(2) 0.67500(2) 0.27977(2) 0.02023(6) Uani 1 1 d . . . . .
P1 P 0.69383(4) 0.78544(4) 0.43451(7) 0.01782(14) Uani 1 1 d . . . . .
Si1 Si 0.66106(5) 0.56337(4) 0.04034(8) 0.02471(17) Uani 1 1 d . . . . .
N1 N 0.69841(14) 0.69348(12) 0.4326(2) 0.0212(5) Uani 1 1 d . . . . .
N2 N 0.63750(13) 0.79676(12) 0.3092(2) 0.0197(5) Uani 1 1 d . . . . .
N3 N 0.68681(14) 0.64442(13) 0.1263(2) 0.0220(5) Uani 1 1 d . . . . .
C11 C 0.79013(15) 0.83372(15) 0.4188(3) 0.0209(5) Uani 1 1 d . . . . .
C12 C 0.81844(16) 0.84642(15) 0.2949(3) 0.0233(6) Uani 1 1 d . . . . .
H15 H 0.785996 0.832820 0.223536 0.028 Uiso 1 1 calc R U . . .
C24 C 0.74364(17) 0.69319(15) 0.0651(3) 0.0216(5) Uani 1 1 d . . . . .
C16 C 0.83835(17) 0.85406(16) 0.5229(3) 0.0250(6) Uani 1 1 d . . . . .
H19 H 0.819580 0.845464 0.607607 0.030 Uiso 1 1 calc R U . . .
C5 C 0.64602(16) 0.82155(16) 0.5792(2) 0.0216(5) Uani 1 1 d . . . . .
C28 C 0.7752(2) 0.79497(18) -0.0852(3) 0.0309(7) Uani 1 1 d . . . . .
H41 H 0.757027 0.833630 -0.142175 0.037 Uiso 1 1 calc R U . . .
C26 C 0.88206(19) 0.72815(17) 0.0189(3) 0.0293(6) Uani 1 1 d . . . . .
H39 H 0.938032 0.720216 0.032581 0.035 Uiso 1 1 calc R U . . .
C29 C 0.71935(18) 0.74974(17) -0.0205(3) 0.0261(6) Uani 1 1 d . . . . .
H42 H 0.663464 0.757640 -0.035138 0.031 Uiso 1 1 calc R U . . .
C9 C 0.53677(19) 0.80219(18) 0.7301(3) 0.0337(7) Uani 1 1 d . . . . .
H13 H 0.495387 0.770630 0.764096 0.040 Uiso 1 1 calc R U . . .
C13 C 0.89411(17) 0.87897(15) 0.2753(3) 0.0282(6) Uani 1 1 d . . . . .
H16 H 0.913157 0.887378 0.190628 0.034 Uiso 1 1 calc R U . . .
C2 C 0.82375(18) 0.61882(18) 0.4287(3) 0.0304(6) Uani 1 1 d . . . . .
H1 H 0.808576 0.599634 0.343901 0.046 Uiso 1 1 calc R U . . .
H2 H 0.854669 0.579604 0.474267 0.046 Uiso 1 1 calc R U . . .
H3 H 0.856738 0.664920 0.419142 0.046 Uiso 1 1 calc R U . . .
C1 C 0.74732(17) 0.63811(15) 0.5053(3) 0.0213(5) Uani 1 1 d . . . . .
C10 C 0.58504(18) 0.77593(16) 0.6315(3) 0.0268(6) Uani 1 1 d . . . . .
H14 H 0.576634 0.725948 0.598584 0.032 Uiso 1 1 calc R U . . .
C25 C 0.82683(17) 0.68391(17) 0.0850(3) 0.0261(6) Uani 1 1 d . . . . .
H38 H 0.845372 0.646821 0.144574 0.031 Uiso 1 1 calc R U . . .
C17 C 0.58312(16) 0.86182(16) 0.2768(3) 0.0235(6) Uani 1 1 d . . . . .
C18 C 0.5693(2) 0.85792(19) 0.1321(3) 0.0350(7) Uani 1 1 d . . . . .
H20 H 0.620909 0.863613 0.087541 0.053 Uiso 1 1 calc R U . . .
H21 H 0.532824 0.899149 0.106110 0.053 Uiso 1 1 calc R U . . .
H22 H 0.545270 0.808483 0.109974 0.053 Uiso 1 1 calc R U . . .
C27 C 0.85711(19) 0.78391(17) -0.0669(3) 0.0294(6) Uani 1 1 d . . . . .
H40 H 0.895398 0.813880 -0.112220 0.035 Uiso 1 1 calc R U . . .
C3 C 0.77085(19) 0.66765(18) 0.6384(3) 0.0303(6) Uani 1 1 d . . . . .
H4 H 0.805065 0.712986 0.629407 0.045 Uiso 1 1 calc R U . . .
H5 H 0.800440 0.627771 0.684577 0.045 Uiso 1 1 calc R U . . .
H6 H 0.722092 0.681082 0.686338 0.045 Uiso 1 1 calc R U . . .
C6 C 0.65865(18) 0.89430(16) 0.6304(3) 0.0248(6) Uani 1 1 d . . . . .
H10 H 0.700518 0.925648 0.597394 0.030 Uiso 1 1 calc R U . . .
C7 C 0.6103(2) 0.92109(16) 0.7293(3) 0.0302(6) Uani 1 1 d . . . . .
H11 H 0.618866 0.970827 0.763209 0.036 Uiso 1 1 calc R U . . .
C23 C 0.5852(2) 0.5855(2) -0.0871(4) 0.0410(8) Uani 1 1 d . . . . .
H35 H 0.536047 0.605582 -0.047416 0.061 Uiso 1 1 calc R U . . .
H36 H 0.572367 0.538708 -0.134587 0.061 Uiso 1 1 calc R U . . .
H37 H 0.607406 0.623646 -0.145956 0.061 Uiso 1 1 calc R U . . .
C15 C 0.91371(18) 0.88685(16) 0.5033(3) 0.0294(7) Uani 1 1 d . . . . .
H18 H 0.946085 0.900862 0.574588 0.035 Uiso 1 1 calc R U . . .
C21 C 0.6166(2) 0.49049(17) 0.1516(3) 0.0396(8) Uani 1 1 d . . . . .
H29 H 0.657918 0.473338 0.212203 0.059 Uiso 1 1 calc R U . . .
H30 H 0.597150 0.446709 0.101886 0.059 Uiso 1 1 calc R U . . .
H31 H 0.571612 0.513336 0.198717 0.059 Uiso 1 1 calc R U . . .
C20 C 0.50208(19) 0.85415(19) 0.3463(4) 0.0385(8) Uani 1 1 d . . . . .
H26 H 0.479389 0.803386 0.329854 0.058 Uiso 1 1 calc R U . . .
H27 H 0.464834 0.893354 0.314847 0.058 Uiso 1 1 calc R U . . .
H28 H 0.510248 0.860823 0.438571 0.058 Uiso 1 1 calc R U . . .
C19 C 0.62118(19) 0.93908(16) 0.3071(3) 0.0283(6) Uani 1 1 d . . . . .
H23 H 0.626509 0.944807 0.400072 0.042 Uiso 1 1 calc R U . . .
H24 H 0.586924 0.980026 0.273394 0.042 Uiso 1 1 calc R U . . .
H25 H 0.674562 0.942042 0.267279 0.042 Uiso 1 1 calc R U . . .
C8 C 0.54923(19) 0.87496(18) 0.7790(3) 0.0334(7) Uani 1 1 d . . . . .
H12 H 0.516117 0.893435 0.846459 0.040 Uiso 1 1 calc R U . . .
C4 C 0.6964(2) 0.56568(17) 0.5212(3) 0.0321(7) Uani 1 1 d . . . . .
H7 H 0.647464 0.577857 0.569663 0.048 Uiso 1 1 calc R U . . .
H8 H 0.727607 0.527006 0.567580 0.048 Uiso 1 1 calc R U . . .
H9 H 0.681548 0.545868 0.436696 0.048 Uiso 1 1 calc R U . . .
C22 C 0.7506(2) 0.5192(2) -0.0388(3) 0.0396(8) Uani 1 1 d . . . . .
H32 H 0.774173 0.555692 -0.099341 0.059 Uiso 1 1 calc R U . . .
H33 H 0.733939 0.473028 -0.084787 0.059 Uiso 1 1 calc R U . . .
H34 H 0.790725 0.505728 0.026302 0.059 Uiso 1 1 calc R U . . .
C14 C 0.94166(17) 0.89911(17) 0.3794(3) 0.0312(7) Uani 1 1 d . . . . .
H17 H 0.993247 0.921245 0.366007 0.037 Uiso 1 1 calc R U . . .

loop_
_atom_site_aniso_label
_atom_site_aniso_U_11
_atom_site_aniso_U_22
_atom_site_aniso_U_33
_atom_site_aniso_U_23
_atom_site_aniso_U_13
_atom_site_aniso_U_12
Sn1 0.01538(9) 0.02030(9) 0.02501(10) -0.00284(7) 0.00165(7) -0.00180(7)
P1 0.0158(3) 0.0171(3) 0.0206(3) -0.0009(3) 0.0016(3) -0.0004(2)
Si1 0.0261(4) 0.0215(3) 0.0265(4) -0.0048(3) -0.0013(3) 0.0004(3)
N1 0.0204(11) 0.0201(11) 0.0231(11) -0.0012(9) -0.0007(9) -0.0004(9)
N2 0.0162(10) 0.0188(10) 0.0240(12) -0.0021(9) -0.0017(8) 0.0016(8)
N3 0.0203(12) 0.0223(11) 0.0234(12) -0.0036(9) 0.0013(9) -0.0014(9)
C11 0.0151(12) 0.0172(12) 0.0302(14) -0.0008(11) 0.0010(10) 0.0005(10)
C12 0.0194(13) 0.0215(12) 0.0291(15) -0.0014(11) 0.0020(11) -0.0010(10)
C24 0.0203(13) 0.0246(13) 0.0199(13) -0.0057(10) 0.0008(10) 0.0011(10)
C16 0.0215(14) 0.0245(12) 0.0291(15) -0.0027(12) -0.0025(11) 0.0032(11)
C5 0.0197(12) 0.0235(12) 0.0217(13) -0.0017(12) 0.0001(10) 0.0030(11)
C28 0.0364(17) 0.0278(14) 0.0285(16) 0.0036(13) 0.0008(13) 0.0022(13)
C26 0.0204(14) 0.0411(16) 0.0264(14) -0.0024(13) 0.0005(12) -0.0015(13)
C29 0.0216(14) 0.0270(14) 0.0297(16) -0.0020(12) -0.0006(11) 0.0027(11)
C9 0.0323(16) 0.0351(15) 0.0338(16) 0.0042(14) 0.0132(14) -0.0024(12)
C13 0.0211(13) 0.0274(12) 0.0362(15) 0.0004(12) 0.0083(15) -0.0006(11)
C2 0.0223(15) 0.0363(15) 0.0325(16) 0.0058(14) 0.0033(12) 0.0089(12)
C1 0.0210(13) 0.0198(13) 0.0231(13) 0.0011(11) 0.0015(11) 0.0020(11)
C10 0.0284(15) 0.0244(14) 0.0277(15) -0.0019(12) 0.0048(12) -0.0012(11)
C25 0.0216(13) 0.0335(15) 0.0232(13) 0.0006(12) -0.0010(11) 0.0036(12)
C17 0.0185(13) 0.0225(13) 0.0294(14) -0.0002(13) 0.0003(12) 0.0034(10)
C18 0.0385(18) 0.0341(16) 0.0325(17) -0.0045(14) -0.0140(14) 0.0134(14)
C27 0.0312(16) 0.0286(15) 0.0285(15) -0.0019(13) 0.0089(12) -0.0070(12)
C3 0.0364(16) 0.0284(15) 0.0260(14) 0.0000(13) -0.0045(12) 0.0065(13)
C6 0.0247(15) 0.0252(13) 0.0246(14) -0.0001(11) 0.0000(11) 0.0013(12)
C7 0.0357(16) 0.0280(13) 0.0269(14) -0.0057(12) -0.0015(15) 0.0044(12)
C23 0.041(2) 0.0390(17) 0.0433(19) -0.0082(16) -0.0152(15) -0.0050(15)
C15 0.0202(14) 0.0252(14) 0.0428(17) -0.0034(13) -0.0073(13) 0.0009(11)
C21 0.050(2) 0.0235(14) 0.0453(19) -0.0059(13) 0.0055(18) -0.0074(15)
C20 0.0201(14) 0.0353(15) 0.060(2) 0.0090(17) 0.0073(15) 0.0094(12)
C19 0.0313(16) 0.0236(13) 0.0299(15) -0.0028(11) -0.0016(12) 0.0017(12)
C8 0.0358(17) 0.0390(16) 0.0254(14) -0.0011(15) 0.0104(15) 0.0080(13)
C4 0.0319(16) 0.0232(14) 0.0411(18) 0.0062(13) -0.0012(14) -0.0013(13)
C22 0.0407(19) 0.0357(17) 0.0424(19) -0.0137(15) 0.0082(16) 0.0036(15)
C14 0.0158(14) 0.0255(14) 0.052(2) -0.0011(14) 0.0035(13) -0.0021(12)

loop_
_atom_type_symbol
_atom_type_description
_atom_type_scat_dispersion_real
_atom_type_scat_dispersion_imag
_atom_type_scat_source
C C 0.0033 0.0016 'International Tables Vol C Tables 4.2.6.8 and 6.1.1.4'
H H 0.0000 0.0000 'International Tables Vol C Tables 4.2.6.8 and 6.1.1.4'
N N 0.0061 0.0033 'International Tables Vol C Tables 4.2.6.8 and 6.1.1.4'
Si Si 0.0817 0.0704 'International Tables Vol C Tables 4.2.6.8 and 6.1.1.4'
P P 0.1023 0.0942 'International Tables Vol C Tables 4.2.6.8 and 6.1.1.4'
Sn Sn -0.6537 1.4246 'International Tables Vol C Tables 4.2.6.8 and 6.1.1.4'

loop_
_geom_angle_atom_site_label_1
_geom_angle_atom_site_label_2
_geom_angle_atom_site_label_3
_geom_angle
_geom_angle_site_symmetry_1
_geom_angle_site_symmetry_3
_geom_angle_publ_flag
N3 Sn1 N2 102.53(9) . . ?
N3 Sn1 N1 99.91(9) . . ?
N2 Sn1 N1 67.15(8) . . ?
N3 Sn1 P1 107.02(6) . . ?
N2 Sn1 P1 33.86(6) . . ?
N1 Sn1 P1 33.62(6) . . ?
N1 P1 N2 98.01(12) . . ?
N1 P1 C11 114.97(12) . . ?
N2 P1 C11 112.23(12) . . ?
N1 P1 C5 112.19(13) . . ?
N2 P1 C5 112.11(12) . . ?
C11 P1 C5 107.29(13) . . ?
N1 P1 Sn1 49.27(9) . . ?
N2 P1 Sn1 49.30(8) . . ?
C11 P1 Sn1 133.72(9) . . ?
C5 P1 Sn1 118.95(9) . . ?
N3 Si1 C22 111.82(14) . . ?
N3 Si1 C23 111.42(14) . . ?
C22 Si1 C23 107.83(17) . . ?
N3 Si1 C21 109.45(13) . . ?
C22 Si1 C21 107.78(16) . . ?
C23 Si1 C21 108.42(17) . . ?
C1 N1 P1 132.53(19) . . ?
C1 N1 Sn1 130.34(17) . . ?
P1 N1 Sn1 97.11(11) . . ?
C17 N2 P1 128.73(19) . . ?
C17 N2 Sn1 125.12(18) . . ?
P1 N2 Sn1 96.84(10) . . ?
C24 N3 Si1 114.96(18) . . ?
C24 N3 Sn1 126.16(17) . . ?
Si1 N3 Sn1 116.49(12) . . ?
C12 C11 C16 119.2(2) . . ?
C12 C11 P1 117.0(2) . . ?
C16 C11 P1 123.6(2) . . ?
C11 C12 C13 120.4(3) . . ?
C11 C12 H15 119.8 . . ?
C13 C12 H15 119.8 . . ?
C29 C24 C25 117.5(3) . . ?
C29 C24 N3 121.5(3) . . ?
C25 C24 N3 121.0(3) . . ?
C15 C16 C11 120.4(3) . . ?
C15 C16 H19 119.8 . . ?
C11 C16 H19 119.8 . . ?
C6 C5 C10 118.6(3) . . ?
C6 C5 P1 124.7(2) . . ?
C10 C5 P1 116.2(2) . . ?
C27 C28 C29 120.4(3) . . ?
C27 C28 H41 119.8 . . ?
C29 C28 H41 119.8 . . ?
C25 C26 C27 121.2(3) . . ?
C25 C26 H39 119.4 . . ?
C27 C26 H39 119.4 . . ?
C24 C29 C28 121.5(3) . . ?
C24 C29 H42 119.3 . . ?
C28 C29 H42 119.3 . . ?
C10 C9 C8 119.5(3) . . ?
C10 C9 H13 120.2 . . ?
C8 C9 H13 120.2 . . ?
C14 C13 C12 120.0(3) . . ?
C14 C13 H16 120.0 . . ?
C12 C13 H16 120.0 . . ?
C1 C2 H1 109.5 . . ?
C1 C2 H2 109.5 . . ?
H1 C2 H2 109.5 . . ?
C1 C2 H3 109.5 . . ?
H1 C2 H3 109.5 . . ?
H2 C2 H3 109.5 . . ?
N1 C1 C4 107.2(2) . . ?
N1 C1 C3 112.7(2) . . ?
C4 C1 C3 108.7(2) . . ?
N1 C1 C2 109.3(2) . . ?
C4 C1 C2 109.3(2) . . ?
C3 C1 C2 109.6(2) . . ?
C9 C10 C5 121.3(3) . . ?
C9 C10 H14 119.3 . . ?
C5 C10 H14 119.3 . . ?
C26 C25 C24 120.8(3) . . ?
C26 C25 H38 119.6 . . ?
C24 C25 H38 119.6 . . ?
N2 C17 C19 112.3(2) . . ?
N2 C17 C18 106.3(2) . . ?
C19 C17 C18 107.8(3) . . ?
N2 C17 C20 110.9(2) . . ?
C19 C17 C20 110.0(3) . . ?
C18 C17 C20 109.4(3) . . ?
C17 C18 H20 109.5 . . ?
C17 C18 H21 109.5 . . ?
H20 C18 H21 109.5 . . ?
C17 C18 H22 109.5 . . ?
H20 C18 H22 109.5 . . ?
H21 C18 H22 109.5 . . ?
C28 C27 C26 118.6(3) . . ?
C28 C27 H40 120.7 . . ?
C26 C27 H40 120.7 . . ?
C1 C3 H4 109.5 . . ?
C1 C3 H5 109.5 . . ?
H4 C3 H5 109.5 . . ?
C1 C3 H6 109.5 . . ?
H4 C3 H6 109.5 . . ?
H5 C3 H6 109.5 . . ?
C7 C6 C5 120.4(3) . . ?
C7 C6 H10 119.8 . . ?
C5 C6 H10 119.8 . . ?
C6 C7 C8 120.0(3) . . ?
C6 C7 H11 120.0 . . ?
C8 C7 H11 120.0 . . ?
Si1 C23 H35 109.5 . . ?
Si1 C23 H36 109.5 . . ?
H35 C23 H36 109.5 . . ?
Si1 C23 H37 109.5 . . ?
H35 C23 H37 109.5 . . ?
H36 C23 H37 109.5 . . ?
C16 C15 C14 120.0(3) . . ?
C16 C15 H18 120.0 . . ?
C14 C15 H18 120.0 . . ?
Si1 C21 H29 109.5 . . ?
Si1 C21 H30 109.5 . . ?
H29 C21 H30 109.5 . . ?
Si1 C21 H31 109.5 . . ?
H29 C21 H31 109.5 . . ?
H30 C21 H31 109.5 . . ?
C17 C20 H26 109.5 . . ?
C17 C20 H27 109.5 . . ?
H26 C20 H27 109.5 . . ?
C17 C20 H28 109.5 . . ?
H26 C20 H28 109.5 . . ?
H27 C20 H28 109.5 . . ?
C17 C19 H23 109.5 . . ?
C17 C19 H24 109.5 . . ?
H23 C19 H24 109.5 . . ?
C17 C19 H25 109.5 . . ?
H23 C19 H25 109.5 . . ?
H24 C19 H25 109.5 . . ?
C9 C8 C7 120.1(3) . . ?
C9 C8 H12 119.9 . . ?
C7 C8 H12 119.9 . . ?
C1 C4 H7 109.5 . . ?
C1 C4 H8 109.5 . . ?
H7 C4 H8 109.5 . . ?
C1 C4 H9 109.5 . . ?
H7 C4 H9 109.5 . . ?
H8 C4 H9 109.5 . . ?
Si1 C22 H32 109.5 . . ?
Si1 C22 H33 109.5 . . ?
H32 C22 H33 109.5 . . ?
Si1 C22 H34 109.5 . . ?
H32 C22 H34 109.5 . . ?
H33 C22 H34 109.5 . . ?
C13 C14 C15 120.0(3) . . ?
C13 C14 H17 120.0 . . ?
C15 C14 H17 120.0 . . ?

loop_
_geom_bond_atom_site_label_1
_geom_bond_atom_site_label_2
_geom_bond_distance
_geom_bond_site_symmetry_2
_geom_bond_publ_flag
Sn1 N3 2.128(2) . ?
Sn1 N2 2.205(2) . ?
Sn1 N1 2.205(2) . ?
Sn1 P1 2.8870(7) . ?
P1 N1 1.611(2) . ?
P1 N2 1.620(2) . ?
P1 C11 1.815(3) . ?
P1 C5 1.820(3) . ?
Si1 N3 1.732(2) . ?
Si1 C22 1.868(3) . ?
Si1 C23 1.872(4) . ?
Si1 C21 1.876(3) . ?
N1 C1 1.474(4) . ?
N2 C17 1.492(4) . ?
N3 C24 1.423(4) . ?
C11 C12 1.394(4) . ?
C11 C16 1.396(4) . ?
C12 C13 1.394(4) . ?
C12 H15 0.9500 . ?
C24 C29 1.393(4) . ?
C24 C25 1.406(4) . ?
C16 C15 1.391(4) . ?
C16 H19 0.9500 . ?
C5 C6 1.396(4) . ?
C5 C10 1.400(4) . ?
C28 C27 1.386(5) . ?
C28 C29 1.393(4) . ?
C28 H41 0.9500 . ?
C26 C25 1.384(4) . ?
C26 C27 1.388(5) . ?
C26 H39 0.9500 . ?
C29 H42 0.9500 . ?
C9 C10 1.383(4) . ?
C9 C8 1.387(4) . ?
C9 H13 0.9500 . ?
C13 C14 1.389(5) . ?
C13 H16 0.9500 . ?
C2 C1 1.537(4) . ?
C2 H1 0.9800 . ?
C2 H2 0.9800 . ?
C2 H3 0.9800 . ?
C1 C4 1.532(4) . ?
C1 C3 1.534(4) . ?
C10 H14 0.9500 . ?
C25 H38 0.9500 . ?
C17 C19 1.525(4) . ?
C17 C18 1.530(4) . ?
C17 C20 1.534(4) . ?
C18 H20 0.9800 . ?
C18 H21 0.9800 . ?
C18 H22 0.9800 . ?
C27 H40 0.9500 . ?
C3 H4 0.9800 . ?
C3 H5 0.9800 . ?
C3 H6 0.9800 . ?
C6 C7 1.389(4) . ?
C6 H10 0.9500 . ?
C7 C8 1.396(4) . ?
C7 H11 0.9500 . ?
C23 H35 0.9800 . ?
C23 H36 0.9800 . ?
C23 H37 0.9800 . ?
C15 C14 1.391(5) . ?
C15 H18 0.9500 . ?
C21 H29 0.9800 . ?
C21 H30 0.9800 . ?
C21 H31 0.9800 . ?
C20 H26 0.9800 . ?
C20 H27 0.9800 . ?
C20 H28 0.9800 . ?
C19 H23 0.9800 . ?
C19 H24 0.9800 . ?
C19 H25 0.9800 . ?
C8 H12 0.9500 . ?
C4 H7 0.9800 . ?
C4 H8 0.9800 . ?
C4 H9 0.9800 . ?
C22 H32 0.9800 . ?
C22 H33 0.9800 . ?
C22 H34 0.9800 . ?
C14 H17 0.9500 . ?

loop_
_geom_torsion_atom_site_label_1
_geom_torsion_atom_site_label_2
_geom_torsion_atom_site_label_3
_geom_torsion_atom_site_label_4
_geom_torsion
_geom_torsion_site_symmetry_1
_geom_torsion_site_symmetry_2
_geom_torsion_site_symmetry_3
_geom_torsion_site_symmetry_4
_geom_torsion_publ_flag
N2 P1 N1 C1 170.4(3) . . . . ?
C11 P1 N1 C1 51.3(3) . . . . ?
C5 P1 N1 C1 -71.7(3) . . . . ?
Sn1 P1 N1 C1 178.5(3) . . . . ?
N2 P1 N1 Sn1 -8.10(12) . . . . ?
C11 P1 N1 Sn1 -127.24(12) . . . . ?
C5 P1 N1 Sn1 109.80(12) . . . . ?
N1 P1 N2 C17 155.1(2) . . . . ?
C11 P1 N2 C17 -83.7(3) . . . . ?
C5 P1 N2 C17 37.2(3) . . . . ?
Sn1 P1 N2 C17 147.0(3) . . . . ?
N1 P1 N2 Sn1 8.10(12) . . . . ?
C11 P1 N2 Sn1 129.30(11) . . . . ?
C5 P1 N2 Sn1 -109.86(12) . . . . ?
C22 Si1 N3 C24 41.1(2) . . . . ?
C23 Si1 N3 C24 -79.7(2) . . . . ?
C21 Si1 N3 C24 160.4(2) . . . . ?
C22 Si1 N3 Sn1 -155.34(15) . . . . ?
C23 Si1 N3 Sn1 83.90(19) . . . . ?
C21 Si1 N3 Sn1 -35.99(19) . . . . ?
N1 P1 C11 C12 85.7(2) . . . . ?
N2 P1 C11 C12 -25.2(2) . . . . ?
C5 P1 C11 C12 -148.7(2) . . . . ?
Sn1 P1 C11 C12 29.1(3) . . . . ?
N1 P1 C11 C16 -90.3(3) . . . . ?
N2 P1 C11 C16 158.8(2) . . . . ?
C5 P1 C11 C16 35.3(3) . . . . ?
Sn1 P1 C11 C16 -146.88(19) . . . . ?
C16 C11 C12 C13 0.1(4) . . . . ?
P1 C11 C12 C13 -176.1(2) . . . . ?
Si1 N3 C24 C29 86.8(3) . . . . ?
Sn1 N3 C24 C29 -74.9(3) . . . . ?
Si1 N3 C24 C25 -90.5(3) . . . . ?
Sn1 N3 C24 C25 107.7(3) . . . . ?
C12 C11 C16 C15 0.2(4) . . . . ?
P1 C11 C16 C15 176.1(2) . . . . ?
N1 P1 C5 C6 155.6(2) . . . . ?
N2 P1 C5 C6 -95.3(3) . . . . ?
C11 P1 C5 C6 28.4(3) . . . . ?
Sn1 P1 C5 C6 -149.9(2) . . . . ?
N1 P1 C5 C10 -33.0(3) . . . . ?
N2 P1 C5 C10 76.2(2) . . . . ?
C11 P1 C5 C10 -160.2(2) . . . . ?
Sn1 P1 C5 C10 21.6(3) . . . . ?
C25 C24 C29 C28 0.7(4) . . . . ?
N3 C24 C29 C28 -176.8(3) . . . . ?
C27 C28 C29 C24 0.9(5) . . . . ?
C11 C12 C13 C14 -0.2(4) . . . . ?
P1 N1 C1 C4 148.3(2) . . . . ?
Sn1 N1 C1 C4 -33.6(3) . . . . ?
P1 N1 C1 C3 28.7(4) . . . . ?
Sn1 N1 C1 C3 -153.2(2) . . . . ?
P1 N1 C1 C2 -93.4(3) . . . . ?
Sn1 N1 C1 C2 84.7(3) . . . . ?
C8 C9 C10 C5 -0.5(5) . . . . ?
C6 C5 C10 C9 1.3(4) . . . . ?
P1 C5 C10 C9 -170.7(3) . . . . ?
C27 C26 C25 C24 1.3(4) . . . . ?
C29 C24 C25 C26 -1.7(4) . . . . ?
N3 C24 C25 C26 175.7(3) . . . . ?
P1 N2 C17 C19 42.2(4) . . . . ?
Sn1 N2 C17 C19 -179.16(18) . . . . ?
P1 N2 C17 C18 159.9(2) . . . . ?
Sn1 N2 C17 C18 -61.5(3) . . . . ?
P1 N2 C17 C20 -81.4(3) . . . . ?
Sn1 N2 C17 C20 57.3(3) . . . . ?
C29 C28 C27 C26 -1.4(5) . . . . ?
C25 C26 C27 C28 0.3(5) . . . . ?
C10 C5 C6 C7 -1.4(4) . . . . ?
P1 C5 C6 C7 169.9(2) . . . . ?
C5 C6 C7 C8 0.6(4) . . . . ?
C11 C16 C15 C14 -0.4(4) . . . . ?
C10 C9 C8 C7 -0.3(5) . . . . ?
C6 C7 C8 C9 0.2(5) . . . . ?
C12 C13 C14 C15 -0.1(4) . . . . ?
C16 C15 C14 C13 0.3(5) . . . . ?
